data_2204042
loop_
_publ_author_name
'Chang-Sheng Yao'
'Hai-Bin Song'
'You-Quan Zhu'
'Ying Gao'
'Fang-Zhong Hu'
'Xiao-Mao Zou'
'Hua-Zheng Yang'

_publ_section_title
;
 3-Phenethyl-2-thioxo-2,3,5,6-tetrahydropyrimidin-4(1<i>H</i>)-one
;
_journal_issue 8
_journal_name_full 'Acta Crystallographica Section E'
_journal_page_first o1411
_journal_page_last o1413
_journal_paper_doi 10.1107/S160053680401801X
_journal_volume 60
_journal_year 2004
_chemical_formula_iupac 'C12 H14 N2 O S'
_chemical_formula_moiety 'C12 H14 N2 O S'
_chemical_formula_sum 'C12 H14 N2 O S'
_chemical_formula_weight 234.31
_chemical_melting_point 403
_chemical_name_systematic
;
3-Phenethyl-2-thioxo-2,3,5,6-tetrahydropyrimidin-4(1H)-one
;
_space_group_IT_number 14
_symmetry_cell_setting monoclinic
_symmetry_space_group_name_Hall '-P 2yn'
_symmetry_space_group_name_H-M 'P 1 21/n 1'
_atom_sites_solution_hydrogens geom
_atom_sites_solution_primary direct
_atom_sites_solution_secondary difmap
_cell_angle_alpha 90.00
_cell_angle_beta 91.719(8)
_cell_angle_gamma 90.00
_cell_formula_units_Z 4
_cell_length_a 7.574(3)
_cell_length_b 11.104(4)
_cell_length_c 14.122(5)
_cell_measurement_reflns_used 720
_cell_measurement_temperature 293(2)
_cell_measurement_theta_max 25.66
_cell_measurement_theta_min 3.01
_cell_volume 1187.1(8)
_computing_cell_refinement SMART
_computing_data_collection 'SMART (Bruker, 1998)'
_computing_data_reduction 'SAINT (Bruker, 1999)'
_computing_molecular_graphics 'SHELXTL (Bruker, 1999)'
_computing_publication_material SHELXTL
_computing_structure_refinement 'SHELXL97 (Sheldrick, 1997)'
_computing_structure_solution 'SHELXS97 (Sheldrick, 1990)'
_diffrn_ambient_temperature 293(2)
_diffrn_measured_fraction_theta_full 0.992
_diffrn_measured_fraction_theta_max 0.992
_diffrn_measurement_device_type 'Bruker SMART CCD area-detector'
_diffrn_measurement_method '\f and \w'
_diffrn_radiation_monochromator graphite
_diffrn_radiation_source 'fine-focus sealed tube'
_diffrn_radiation_type MoK\a
_diffrn_radiation_wavelength 0.71073
_diffrn_reflns_av_R_equivalents 0.0309
_diffrn_reflns_av_sigmaI/netI 0.0382
_diffrn_reflns_limit_h_max 9
_diffrn_reflns_limit_h_min -8
_diffrn_reflns_limit_k_max 14
_diffrn_reflns_limit_k_min -8
_diffrn_reflns_limit_l_max 17
_diffrn_reflns_limit_l_min -17
_diffrn_reflns_number 6813
_diffrn_reflns_theta_full 26.84
_diffrn_reflns_theta_max 26.84
_diffrn_reflns_theta_min 2.33
_diffrn_standards_decay_% 0
_diffrn_standards_number 0
_exptl_absorpt_coefficient_mu 0.253
_exptl_absorpt_correction_T_max 0.975
_exptl_absorpt_correction_T_min 0.934
_exptl_absorpt_correction_type multi-scan
_exptl_absorpt_process_details '(SADABS; Sheldrick, 1996)'
_exptl_crystal_colour colorless
_exptl_crystal_density_diffrn 1.311
_exptl_crystal_density_method 'not measured'
_exptl_crystal_description prism
_exptl_crystal_F_000 496
_exptl_crystal_size_max 0.20
_exptl_crystal_size_mid 0.16
_exptl_crystal_size_min 0.10
_refine_diff_density_max 0.201
_refine_diff_density_min -0.159
_refine_ls_extinction_coef 0.023(2)
_refine_ls_extinction_expression Fc^*^=kFc[1+0.001xFc^2^\l^3^/sin(2\q)]^-1/4^
_refine_ls_extinction_method SHELXL97
_refine_ls_goodness_of_fit_ref 1.024
_refine_ls_hydrogen_treatment mixed
_refine_ls_matrix_type full
_refine_ls_number_parameters 150
_refine_ls_number_reflns 2530
_refine_ls_number_restraints 0
_refine_ls_restrained_S_all 1.024
_refine_ls_R_factor_all 0.0680
_refine_ls_R_factor_gt 0.0409
_refine_ls_shift/su_max 0.001
_refine_ls_shift/su_mean 0.000
_refine_ls_structure_factor_coef Fsqd
_refine_ls_weighting_details 'calc w = 1/[\s^2^(Fo^2^)+(0.0393P)^2^+0.3285P] where P = (Fo^2^+2Fc^2^)/3'
_refine_ls_weighting_scheme calc
_refine_ls_wR_factor_gt 0.0878
_refine_ls_wR_factor_ref 0.0985
_reflns_number_gt 1805
_reflns_number_total 2530
_reflns_threshold_expression I>2\s(I)
_cod_data_source_file hg6069.cif
_cod_data_source_block I
_cod_depositor_comments
;
The following automatic conversions were performed:
'_symmetry_cell_setting' value 'Monoclinic' changed to 'monoclinic'
according to '/home/saulius/struct/CIF-dictionaries/cif_core.dic'
dictionary named 'cif_core.dic' version 2.4.1 from
2010-06-29.

'_exptl_absorpt_correction_type' value 'MULTI-SCAN' changed
to 'multi-scan' according to
'/home/saulius/struct/CIF-dictionaries/cif_core.dic' dictionary named
'cif_core.dic' version 2.4.1 from 2010-06-29.

'_geom_bond_publ_flag'
value 'YES' changed to 'yes' according to
'/home/saulius/struct/CIF-dictionaries/cif_core.dic' dictionary named
'cif_core.dic' version 2.4.1 from 2010-06-29 (18
times).

'_geom_angle_publ_flag' value 'YES' changed to 'yes' according to
'/home/saulius/struct/CIF-dictionaries/cif_core.dic' dictionary named
'cif_core.dic' version 2.4.1 from 2010-06-29 (24
times).

'_geom_torsion_publ_flag' value 'YES' changed to 'yes' according
to '/home/saulius/struct/CIF-dictionaries/cif_core.dic' dictionary named
'cif_core.dic' version 2.4.1 from 2010-06-29 (27 times).

Automatic conversion script
Id: cif_fix_enum 1527 2010-12-29 10:47:43Z saulius 

The following automatic conversions were performed:

'_symmetry_cell_setting' value 'Monoclinic' changed to 'monoclinic'
according to /home/saulius/struct/CIF-dictionaries/cif_core.dic
dictionary named 'cif_core.dic' version 2.4.1 from
2010-06-29.

'_exptl_absorpt_correction_type' value 'MULTI-SCAN'
changed to 'multi-scan' according to
/home/saulius/struct/CIF-dictionaries/cif_core.dic dictionary named
'cif_core.dic' version 2.4.1 from 2010-06-29.

'_geom_bond_publ_flag'
value 'YES' changed to 'yes' according to
/home/saulius/struct/CIF-dictionaries/cif_core.dic dictionary named
'cif_core.dic' version 2.4.1 from 2010-06-29 (18
times).

'_geom_angle_publ_flag' value 'YES' changed to 'yes'
according to /home/saulius/struct/CIF-dictionaries/cif_core.dic
dictionary named 'cif_core.dic' version 2.4.1 from 2010-06-29 (24
times).

'_geom_torsion_publ_flag' value 'YES' changed to 'yes'
according to /home/saulius/struct/CIF-dictionaries/cif_core.dic
dictionary named 'cif_core.dic' version 2.4.1 from 2010-06-29 (27
times).

Automatic conversion script
Id: cif_fix_values 1715 2011-07-08 13:25:40Z adriana 
;
_cod_original_cell_volume 1187.2(7)
_cod_original_sg_symbol_H-M 'P 21/n'
_cod_database_code 2204042
_cod_database_fobs_code 2204042

loop_
_symmetry_equiv_pos_as_xyz
'x, y, z'
'-x+1/2, y+1/2, -z+1/2'
'-x, -y, -z'
'x-1/2, -y-1/2, z-1/2'

loop_
_atom_site_label
_atom_site_fract_x
_atom_site_fract_y
_atom_site_fract_z
_atom_site_U_iso_or_equiv
_atom_site_adp_type
_atom_site_calc_flag
_atom_site_refinement_flags
_atom_site_occupancy
_atom_site_type_symbol
S1 0.25659(7) 0.46964(5) 0.91207(4) 0.05121(19) Uani d . 1 S
O1 0.2865(2) 0.02784(13) 0.86529(13) 0.0700(5) Uani d . 1 O
N1 0.27511(18) 0.22895(13) 0.89482(10) 0.0363(4) Uani d . 1 N
N2 0.5202(2) 0.32613(15) 0.95945(12) 0.0432(4) Uani d . 1 N
H2C 0.566(3) 0.3903(19) 0.9800(14) 0.050(6) Uiso d . 1 H
C1 0.3576(2) 0.33545(16) 0.92302(12) 0.0356(4) Uani d . 1 C
C2 0.6074(3) 0.21280(18) 0.98140(15) 0.0502(5) Uani d . 1 C
H2A 0.5693 0.1828 1.0420 0.060 Uiso calc R 1 H
H2B 0.7343 0.2245 0.9854 0.060 Uiso calc R 1 H
C3 0.5611(2) 0.12417(18) 0.90501(15) 0.0488(5) Uani d . 1 C
H3A 0.6042 0.0450 0.9234 0.059 Uiso calc R 1 H
H3B 0.6180 0.1473 0.8471 0.059 Uiso calc R 1 H
C4 0.3652(3) 0.11900(17) 0.88748(14) 0.0445(5) Uani d . 1 C
C5 0.0891(2) 0.23063(17) 0.86113(13) 0.0394(4) Uani d . 1 C
H5A 0.0266 0.2936 0.8939 0.047 Uiso calc R 1 H
H5B 0.0342 0.1543 0.8761 0.047 Uiso calc R 1 H
C6 0.0727(2) 0.25233(18) 0.75508(13) 0.0417(4) Uani d . 1 C
H6A 0.1387 0.3241 0.7395 0.050 Uiso calc R 1 H
H6B 0.1246 0.1849 0.7222 0.050 Uiso calc R 1 H
C7 -0.1170(2) 0.26742(16) 0.72085(12) 0.0360(4) Uani d . 1 C
C8 -0.2011(2) 0.18087(18) 0.66540(13) 0.0439(5) Uani d . 1 C
H8 -0.1406 0.1115 0.6487 0.053 Uiso calc R 1 H
C9 -0.3757(3) 0.1970(2) 0.63441(15) 0.0572(6) Uani d . 1 C
H9 -0.4314 0.1383 0.5972 0.069 Uiso calc R 1 H
C10 -0.4657(3) 0.2989(2) 0.65844(15) 0.0604(6) Uani d . 1 C
H10 -0.5822 0.3094 0.6374 0.073 Uiso calc R 1 H
C11 -0.3846(3) 0.3852(2) 0.71336(17) 0.0609(6) Uani d . 1 C
H11 -0.4460 0.4543 0.7298 0.073 Uiso calc R 1 H
C12 -0.2114(3) 0.36967(18) 0.74439(15) 0.0514(5) Uani d . 1 C
H12 -0.1571 0.4288 0.7817 0.062 Uiso calc R 1 H

loop_
_atom_site_aniso_label
_atom_site_aniso_U_11
_atom_site_aniso_U_22
_atom_site_aniso_U_33
_atom_site_aniso_U_12
_atom_site_aniso_U_13
_atom_site_aniso_U_23
S1 0.0489(3) 0.0364(3) 0.0672(4) 0.0026(2) -0.0186(2) -0.0018(3)
O1 0.0676(10) 0.0391(8) 0.1018(13) -0.0026(8) -0.0239(9) -0.0115(9)
N1 0.0325(8) 0.0353(8) 0.0405(9) -0.0018(6) -0.0071(6) -0.0004(7)
N2 0.0356(9) 0.0406(9) 0.0527(10) -0.0010(7) -0.0124(7) -0.0068(8)
C1 0.0353(9) 0.0373(10) 0.0338(9) -0.0030(8) -0.0033(7) -0.0003(8)
C2 0.0402(11) 0.0554(12) 0.0541(12) 0.0091(9) -0.0124(9) -0.0024(10)
C3 0.0459(11) 0.0475(11) 0.0525(12) 0.0103(9) -0.0057(9) -0.0039(10)
C4 0.0487(12) 0.0376(10) 0.0465(11) 0.0015(9) -0.0094(9) -0.0014(9)
C5 0.0304(9) 0.0441(10) 0.0435(11) -0.0057(8) -0.0047(8) -0.0005(9)
C6 0.0321(9) 0.0502(11) 0.0424(11) -0.0023(8) -0.0036(8) -0.0020(9)
C7 0.0315(9) 0.0424(10) 0.0340(9) -0.0029(8) -0.0028(7) 0.0040(8)
C8 0.0432(10) 0.0498(11) 0.0385(10) -0.0044(9) -0.0010(8) -0.0031(9)
C9 0.0463(12) 0.0797(16) 0.0450(12) -0.0182(12) -0.0072(9) -0.0074(11)
C10 0.0337(11) 0.0954(18) 0.0517(13) 0.0034(12) -0.0079(9) 0.0064(13)
C11 0.0495(12) 0.0662(15) 0.0667(15) 0.0179(11) -0.0073(11) 0.0027(12)
C12 0.0497(12) 0.0457(12) 0.0582(13) -0.0008(10) -0.0099(10) -0.0037(10)

loop_
_atom_type_symbol
_atom_type_description
_atom_type_scat_dispersion_real
_atom_type_scat_dispersion_imag
_atom_type_scat_source
C C 0.0033 0.0016 'International Tables Vol C Tables 4.2.6.8 and 6.1.1.4'
H H 0.0000 0.0000 'International Tables Vol C Tables 4.2.6.8 and 6.1.1.4'
N N 0.0061 0.0033 'International Tables Vol C Tables 4.2.6.8 and 6.1.1.4'
O O 0.0106 0.0060 'International Tables Vol C Tables 4.2.6.8 and 6.1.1.4'
S S 0.1246 0.1234 'International Tables Vol C Tables 4.2.6.8 and 6.1.1.4'

loop_
_geom_angle_atom_site_label_1
_geom_angle_atom_site_label_2
_geom_angle_atom_site_label_3
_geom_angle
_geom_angle_publ_flag
C1 N1 C4 123.06(15) yes
C1 N1 C5 119.93(15) yes
C4 N1 C5 116.70(14) yes
C1 N2 C2 124.27(17) yes
C1 N2 H2C 116.1(14) yes
C2 N2 H2C 118.6(14) yes
N2 C1 N1 116.72(16) yes
N2 C1 S1 121.38(14) yes
N1 C1 S1 121.90(13) yes
N2 C2 C3 108.75(16) yes
N2 C2 H2A 109.9 ?
C3 C2 H2A 109.9 ?
N2 C2 H2B 109.9 ?
C3 C2 H2B 109.9 ?
H2A C2 H2B 108.3 ?
C2 C3 C4 110.77(16) yes
C2 C3 H3A 109.5 ?
C4 C3 H3A 109.5 ?
C2 C3 H3B 109.5 ?
C4 C3 H3B 109.5 ?
H3A C3 H3B 108.1 ?
O1 C4 N1 120.62(18) yes
O1 C4 C3 123.51(18) yes
N1 C4 C3 115.83(16) yes
N1 C5 C6 111.68(14) yes
N1 C5 H5A 109.3 ?
C6 C5 H5A 109.3 ?
N1 C5 H5B 109.3 ?
C6 C5 H5B 109.3 ?
H5A C5 H5B 107.9 ?
C7 C6 C5 112.44(15) yes
C7 C6 H6A 109.1 ?
C5 C6 H6A 109.1 ?
C7 C6 H6B 109.1 ?
C5 C6 H6B 109.1 ?
H6A C6 H6B 107.8 ?
C8 C7 C12 118.19(17) yes
C8 C7 C6 121.42(17) yes
C12 C7 C6 120.38(16) yes
C7 C8 C9 120.39(19) yes
C7 C8 H8 119.8 ?
C9 C8 H8 119.8 ?
C10 C9 C8 120.25(19) yes
C10 C9 H9 119.9 ?
C8 C9 H9 119.9 ?
C11 C10 C9 120.10(19) yes
C11 C10 H10 120.0 ?
C9 C10 H10 120.0 ?
C10 C11 C12 119.9(2) yes
C10 C11 H11 120.0 ?
C12 C11 H11 120.0 ?
C11 C12 C7 121.16(19) yes
C11 C12 H12 119.4 ?
C7 C12 H12 119.4 ?

loop_
_geom_bond_atom_site_label_1
_geom_bond_atom_site_label_2
_geom_bond_distance
_geom_bond_publ_flag
S1 C1 1.6801(19) yes
O1 C4 1.211(2) yes
N1 C1 1.390(2) yes
N1 C4 1.404(2) yes
N1 C5 1.474(2) yes
N2 C1 1.324(2) yes
N2 C2 1.451(2) yes
N2 H2C 0.84(2) yes
C2 C3 1.494(3) yes
C2 H2A 0.9700 ?
C2 H2B 0.9700 ?
C3 C4 1.498(3) yes
C3 H3A 0.9700 ?
C3 H3B 0.9700 ?
C5 C6 1.518(3) yes
C5 H5A 0.9700 ?
C5 H5B 0.9700 ?
C6 C7 1.511(2) yes
C6 H6A 0.9700 ?
C6 H6B 0.9700 ?
C7 C8 1.383(3) yes
C7 C12 1.387(3) yes
C8 C9 1.392(3) yes
C8 H8 0.9300 ?
C9 C10 1.369(3) yes
C9 H9 0.9300 ?
C10 C11 1.367(3) yes
C10 H10 0.9300 ?
C11 C12 1.382(3) yes
C11 H11 0.9300 ?
C12 H12 0.9300 ?

loop_
_geom_hbond_atom_site_label_D
_geom_hbond_atom_site_label_H
_geom_hbond_atom_site_label_A
_geom_hbond_site_symmetry_A
_geom_hbond_distance_DH
_geom_hbond_distance_HA
_geom_hbond_distance_DA
_geom_hbond_angle_DHA
N2 H2C S1 3_667 0.84(2) 2.53(2) 3.3332(19) 159.1(18)

loop_
_geom_torsion_atom_site_label_1
_geom_torsion_atom_site_label_2
_geom_torsion_atom_site_label_3
_geom_torsion_atom_site_label_4
_geom_torsion
_geom_torsion_publ_flag
C2 N2 C1 N1 -7.4(3) yes
C2 N2 C1 S1 172.33(15) yes
C4 N1 C1 N2 -11.8(3) yes
C5 N1 C1 N2 174.85(16) yes
C4 N1 C1 S1 168.48(14) yes
C5 N1 C1 S1 -4.9(2) yes
C1 N2 C2 C3 39.3(3) yes
N2 C2 C3 C4 -50.9(2) yes
C1 N1 C4 O1 177.80(18) yes
C5 N1 C4 O1 -8.6(3) yes
C1 N1 C4 C3 -4.4(3) yes
C5 N1 C4 C3 169.16(16) yes
C2 C3 C4 O1 -145.8(2) yes
C2 C3 C4 N1 36.5(2) yes
C1 N1 C5 C6 89.0(2) yes
C4 N1 C5 C6 -84.8(2) yes
N1 C5 C6 C7 -173.97(14) yes
C5 C6 C7 C8 -110.2(2) yes
C5 C6 C7 C12 70.0(2) yes
C12 C7 C8 C9 0.0(3) yes
C6 C7 C8 C9 -179.76(17) yes
C7 C8 C9 C10 0.1(3) yes
C8 C9 C10 C11 -0.3(3) yes
C9 C10 C11 C12 0.2(3) yes
C10 C11 C12 C7 0.0(3) yes
C8 C7 C12 C11 -0.1(3) yes
C6 C7 C12 C11 179.70(19) yes

loop_
_cod_related_entry_id
_cod_related_entry_database
_cod_related_entry_code
1 ChemSpider 21130596
